data_7045068
loop_
_publ_author_name
'Cheng, Ming-Chuan'
'Hua, Shao-An'
'Lv, Qiying'
'Sigrist, Marc'
'Lee, Gene-Hsiang'
'Liu, Yu-Chiao'
'Chiang, Ming-Hsi'
'Peng, Shie-Ming'

_publ_section_title
;
 Stepwise synthesis of the heterotrimetallic chains
 [MRu<sub>2</sub>(dpa)<sub>4</sub>X<sub>2</sub>]<sup>0/1+</sup> using
 group 7 to group 12 transition metal ions and
 [Ru<sub>2</sub>(dpa)<sub>4</sub>Cl].
;
_journal_issue 5
_journal_name_full 'Dalton transactions (Cambridge, England : 2003)'
_journal_page_first 1422
_journal_page_last 1434
_journal_paper_doi 10.1039/c7dt04114d
_journal_volume 47
_journal_year 2018
_chemical_formula_sum 'C42.79 H37.19 Cd Cl7 N12.4 O4 Ru2'
_chemical_formula_weight 1351.80
_space_group_crystal_system monoclinic
_space_group_IT_number 14
_space_group_name_Hall '-P 2yn'
_space_group_name_H-M_alt 'P 1 21/n 1'
_symmetry_space_group_name_Hall '-P 2yn'
_symmetry_space_group_name_H-M 'P 1 21/n 1'
_atom_sites_solution_hydrogens geom
_audit_creation_method SHELXL-2014/7
_audit_update_record
;
2017-10-26 deposited with the CCDC.
2017-12-18 downloaded from the CCDC.
;
_cell_angle_alpha 90
_cell_angle_beta 94.5106(7)
_cell_angle_gamma 90
_cell_formula_units_Z 4
_cell_length_a 11.57280(10)
_cell_length_b 21.0516(2)
_cell_length_c 20.4882(2)
_cell_measurement_reflns_used 28622
_cell_measurement_temperature 150(2)
_cell_measurement_theta_max 27.50
_cell_measurement_theta_min 1.39
_cell_volume 4976.00(8)
_computing_cell_refinement DENZO-SMN
_computing_data_collection 'NONIUS COLLECT'
_computing_data_reduction DENZO-SMN
_computing_molecular_graphics 'Bruker SHELXTL'
_computing_publication_material 'Bruker SHELXTL'
_computing_structure_refinement 'SHELXL-2014/7 (Sheldrick, 2014)'
_computing_structure_solution 'SHELXS-97 (Sheldrick 2008)'
_diffrn_ambient_temperature 150(2)
_diffrn_measured_fraction_theta_full 0.999
_diffrn_measured_fraction_theta_max 0.991
_diffrn_measurement_device_type 'NONIUS KappaCCD'
_diffrn_measurement_method '\w scans'
_diffrn_radiation_type MoK\a
_diffrn_radiation_wavelength 0.71073
_diffrn_reflns_av_R_equivalents 0.0318
_diffrn_reflns_av_unetI/netI 0.0509
_diffrn_reflns_Laue_measured_fraction_full 0.999
_diffrn_reflns_Laue_measured_fraction_max 0.991
_diffrn_reflns_limit_h_max 14
_diffrn_reflns_limit_h_min -14
_diffrn_reflns_limit_k_max 27
_diffrn_reflns_limit_k_min -27
_diffrn_reflns_limit_l_max 26
_diffrn_reflns_limit_l_min -20
_diffrn_reflns_number 28617
_diffrn_reflns_point_group_measured_fraction_full 0.999
_diffrn_reflns_point_group_measured_fraction_max 0.991
_diffrn_reflns_theta_full 25.242
_diffrn_reflns_theta_max 27.498
_diffrn_reflns_theta_min 1.389
_exptl_absorpt_coefficient_mu 1.455
_exptl_absorpt_correction_T_max 0.869
_exptl_absorpt_correction_T_min 0.734
_exptl_absorpt_correction_type multi-scan
_exptl_absorpt_process_details 'SORTAV (Blessing, 1995)'
_exptl_crystal_colour dark-brown
_exptl_crystal_density_diffrn 1.804
_exptl_crystal_description plate
_exptl_crystal_F_000 2671
_exptl_crystal_size_max 0.300
_exptl_crystal_size_mid 0.250
_exptl_crystal_size_min 0.120
_refine_diff_density_max 0.987
_refine_diff_density_min -1.096
_refine_diff_density_rms 0.149
_refine_ls_extinction_method none
_refine_ls_goodness_of_fit_ref 1.162
_refine_ls_hydrogen_treatment constr
_refine_ls_matrix_type full
_refine_ls_number_parameters 639
_refine_ls_number_reflns 11314
_refine_ls_number_restraints 26
_refine_ls_restrained_S_all 1.165
_refine_ls_R_factor_all 0.0989
_refine_ls_R_factor_gt 0.0705
_refine_ls_shift/su_max 0.001
_refine_ls_shift/su_mean 0.000
_refine_ls_structure_factor_coef Fsqd
_refine_ls_weighting_details 'w=1/[\s^2^(Fo^2^)+(0.0263P)^2^+41.1451P] where P=(Fo^2^+2Fc^2^)/3'
_refine_ls_weighting_scheme calc
_refine_ls_wR_factor_gt 0.1478
_refine_ls_wR_factor_ref 0.1565
_reflns_Friedel_coverage 0.000
_reflns_number_gt 8357
_reflns_number_total 11314
_reflns_threshold_expression 'I > 2\s(I)'
_cod_data_source_file c7dt04114d2.cif
_cod_data_source_block ic16399
_cod_depositor_comments 'Adding full bibliography for 7045062--7045073.cif.'
_cod_original_formula_sum 'C42.79 H37.19 Cd Cl7 N12.40 O4 Ru2'
_cod_database_code 7045068
_shelx_shelxl_version_number 2014/7
_shelx_space_group_comment
; 
The symmetry employed for this shelxl refinement is uniquely defined 
by the following loop, which should always be used as a source of 
symmetry information in preference to the above space-group names. 
They are only intended as comments. 
;
_shelx_estimated_absorpt_t_min 0.669
_shelx_estimated_absorpt_t_max 0.845

loop_
_space_group_symop_operation_xyz
'x, y, z'
'-x+1/2, y+1/2, -z+1/2'
'-x, -y, -z'
'x-1/2, -y-1/2, z-1/2'

loop_
_atom_site_label
_atom_site_type_symbol
_atom_site_fract_x
_atom_site_fract_y
_atom_site_fract_z
_atom_site_U_iso_or_equiv
_atom_site_adp_type
_atom_site_occupancy
_atom_site_site_symmetry_order
_atom_site_calc_flag
_atom_site_refinement_flags_posn
_atom_site_refinement_flags_adp
_atom_site_refinement_flags_occupancy
_atom_site_disorder_assembly
_atom_site_disorder_group
Ru1 Ru 0.7812(2) 0.79706(12) 0.62840(10) 0.0275(3) Uani 0.4683(17) 1 d . . P A 1
Cd1 Cd 0.83713(19) 0.71528(10) 0.86065(8) 0.0256(3) Uani 0.4683(17) 1 d . . P A 1
Ru1' Ru 0.83770(18) 0.72253(10) 0.83633(8) 0.0256(3) Uani 0.5317(17) 1 d . . P A 2
Cd1' Cd 0.77675(16) 0.80797(9) 0.60549(8) 0.0275(3) Uani 0.5317(17) 1 d . . P A 2
Ru2 Ru 0.80914(4) 0.75835(2) 0.73179(2) 0.02295(12) Uani 1 1 d . . . . .
Cl1 Cl 0.75600(19) 0.84842(11) 0.50656(12) 0.0602(6) Uani 1 1 d . . . . .
Cl2 Cl 0.86531(18) 0.67941(12) 0.95840(12) 0.0612(6) Uani 1 1 d . . . . .
N1 N 0.8628(5) 0.8863(3) 0.6671(3) 0.0324(13) Uani 1 1 d . . . . .
N2 N 0.9381(4) 0.8219(3) 0.7518(3) 0.0274(12) Uani 1 1 d . . . . .
N3 N 1.0118(4) 0.7591(3) 0.8380(3) 0.0287(12) Uani 1 1 d . . . . .
N4 N 0.6905(5) 0.7097(3) 0.6004(3) 0.0314(13) Uani 1 1 d . . . . .
N5 N 0.6766(5) 0.6962(2) 0.7124(3) 0.0266(12) Uani 1 1 d . . . . .
N6 N 0.6560(5) 0.6885(3) 0.8237(3) 0.0304(12) Uani 1 1 d . . . . .
N7 N 0.6146(5) 0.8341(3) 0.6566(3) 0.0315(13) Uani 1 1 d . . . . .
N8 N 0.6978(4) 0.8241(2) 0.7631(3) 0.0266(11) Uani 1 1 d . . . . .
N9 N 0.7799(5) 0.8158(3) 0.8695(3) 0.0331(13) Uani 1 1 d . . . . .
N10 N 0.9545(5) 0.7593(3) 0.6133(3) 0.0320(12) Uani 1 1 d . . . . .
N11 N 0.9267(5) 0.6949(3) 0.7025(3) 0.0277(12) Uani 1 1 d . . . . .
N12 N 0.8994(5) 0.6355(3) 0.7950(3) 0.0307(12) Uani 1 1 d . . . . .
C1 C 0.8428(7) 0.9444(4) 0.6406(4) 0.0450(19) Uani 1 1 d . . . . .
H1 H 0.7925 0.9478 0.6018 0.054 Uiso 1 1 calc R U . . .
C2 C 0.8914(8) 0.9984(4) 0.6669(4) 0.053(2) Uani 1 1 d . . . . .
H2 H 0.8765 1.0382 0.6462 0.064 Uiso 1 1 calc R U . . .
C3 C 0.9629(8) 0.9946(4) 0.7244(5) 0.055(2) Uani 1 1 d . . . . .
H3 H 0.9987 1.0317 0.7431 0.065 Uiso 1 1 calc R U . . .
C4 C 0.9813(7) 0.9363(4) 0.7538(4) 0.0411(18) Uani 1 1 d . . . . .
H4 H 1.0278 0.9328 0.7939 0.049 Uiso 1 1 calc R U . . .
C5 C 0.9305(6) 0.8822(3) 0.7236(3) 0.0310(15) Uani 1 1 d . . . . .
C6 C 1.0325(5) 0.8043(3) 0.7930(3) 0.0283(14) Uani 1 1 d . . . . .
C7 C 1.1449(6) 0.8269(4) 0.7882(4) 0.0441(19) Uani 1 1 d . . . . .
H7 H 1.1595 0.8587 0.7571 0.053 Uiso 1 1 calc R U . . .
C8 C 1.2338(6) 0.8030(5) 0.8285(4) 0.049(2) Uani 1 1 d . . . . .
H8 H 1.3106 0.8181 0.8255 0.059 Uiso 1 1 calc R U . . .
C9 C 1.2118(6) 0.7568(4) 0.8738(3) 0.0438(19) Uani 1 1 d . . . . .
H9 H 1.2729 0.7400 0.9024 0.053 Uiso 1 1 calc R U . . .
C10 C 1.1024(6) 0.7358(4) 0.8768(3) 0.0351(16) Uani 1 1 d . . . . .
H10 H 1.0881 0.7033 0.9073 0.042 Uiso 1 1 calc R U . . .
C11 C 0.6731(7) 0.6891(4) 0.5377(3) 0.0390(17) Uani 1 1 d . . . . .
H11 H 0.7016 0.7145 0.5042 0.047 Uiso 1 1 calc R U . . .
C12 C 0.6172(7) 0.6340(4) 0.5200(4) 0.046(2) Uani 1 1 d . . . . .
H12 H 0.6046 0.6220 0.4754 0.055 Uiso 1 1 calc R U . . .
C13 C 0.5793(7) 0.5962(4) 0.5697(4) 0.048(2) Uani 1 1 d . . . . .
H13 H 0.5405 0.5573 0.5594 0.057 Uiso 1 1 calc R U . . .
C14 C 0.5984(6) 0.6154(3) 0.6336(4) 0.0379(17) Uani 1 1 d . . . . .
H14 H 0.5746 0.5892 0.6679 0.045 Uiso 1 1 calc R U . . .
C15 C 0.6525(6) 0.6733(3) 0.6485(3) 0.0285(14) Uani 1 1 d . . . . .
C16 C 0.6058(6) 0.6826(3) 0.7617(3) 0.0290(14) Uani 1 1 d . . . . .
C17 C 0.4877(6) 0.6680(3) 0.7522(4) 0.0362(16) Uani 1 1 d . . . . .
H17 H 0.4523 0.6648 0.7089 0.043 Uiso 1 1 calc R U . . .
C18 C 0.4227(7) 0.6582(4) 0.8037(4) 0.046(2) Uani 1 1 d . . . . .
H18 H 0.3426 0.6483 0.7966 0.055 Uiso 1 1 calc R U . . .
C19 C 0.4756(7) 0.6630(4) 0.8672(4) 0.048(2) Uani 1 1 d . . . . .
H19 H 0.4332 0.6553 0.9043 0.058 Uiso 1 1 calc R U . . .
C20 C 0.5905(7) 0.6791(3) 0.8741(4) 0.0409(18) Uani 1 1 d . . . . .
H20 H 0.6261 0.6840 0.9172 0.049 Uiso 1 1 calc R U . . .
C21 C 0.5209(7) 0.8448(4) 0.6141(4) 0.0445(19) Uani 1 1 d . . . . .
H21 H 0.5278 0.8378 0.5687 0.053 Uiso 1 1 calc R U . . .
C22 C 0.4161(7) 0.8654(4) 0.6337(4) 0.048(2) Uani 1 1 d . . . . .
H22 H 0.3525 0.8730 0.6025 0.057 Uiso 1 1 calc R U . . .
C23 C 0.4056(6) 0.8749(4) 0.6990(4) 0.0415(18) Uani 1 1 d . . . . .
H23 H 0.3342 0.8894 0.7135 0.050 Uiso 1 1 calc R U . . .
C24 C 0.4979(6) 0.8635(3) 0.7438(4) 0.0347(16) Uani 1 1 d . . . . .
H24 H 0.4907 0.8699 0.7892 0.042 Uiso 1 1 calc R U . . .
C25 C 0.6029(5) 0.8424(3) 0.7218(3) 0.0263(13) Uani 1 1 d . . . . .
C26 C 0.7227(5) 0.8526(3) 0.8233(3) 0.0291(14) Uani 1 1 d . . . . .
C27 C 0.7021(6) 0.9172(3) 0.8341(4) 0.0398(17) Uani 1 1 d . . . . .
H27 H 0.6647 0.9430 0.8008 0.048 Uiso 1 1 calc R U . . .
C28 C 0.7386(7) 0.9425(4) 0.8957(5) 0.055(2) Uani 1 1 d . . . . .
H28 H 0.7244 0.9859 0.9051 0.065 Uiso 1 1 calc R U . . .
C29 C 0.7944(7) 0.9047(5) 0.9421(4) 0.057(2) Uani 1 1 d . . . . .
H29 H 0.8187 0.9213 0.9840 0.069 Uiso 1 1 calc R U . . .
C30 C 0.8153(6) 0.8422(4) 0.9275(4) 0.0443(19) Uani 1 1 d . . . . .
H30 H 0.8563 0.8166 0.9597 0.053 Uiso 1 1 calc R U . . .
C31 C 1.0247(7) 0.7850(4) 0.5701(4) 0.0428(18) Uani 1 1 d . . . . .
H31 H 0.9933 0.8165 0.5406 0.051 Uiso 1 1 calc R U . . .
C32 C 1.1367(7) 0.7680(4) 0.5668(4) 0.050(2) Uani 1 1 d . . . . .
H32 H 1.1824 0.7870 0.5356 0.059 Uiso 1 1 calc R U . . .
C33 C 1.1840(7) 0.7220(4) 0.6100(4) 0.047(2) Uani 1 1 d . . . . .
H33 H 1.2623 0.7088 0.6085 0.057 Uiso 1 1 calc R U . . .
C34 C 1.1150(6) 0.6961(4) 0.6549(4) 0.0382(17) Uani 1 1 d . . . . .
H34 H 1.1461 0.6652 0.6852 0.046 Uiso 1 1 calc R U . . .
C35 C 0.9999(6) 0.7148(3) 0.6562(3) 0.0288(14) Uani 1 1 d . . . . .
C36 C 0.9425(6) 0.6380(3) 0.7356(3) 0.0282(14) Uani 1 1 d . . . . .
C37 C 0.9934(6) 0.5840(3) 0.7090(4) 0.0358(16) Uani 1 1 d . . . . .
H37 H 1.0217 0.5856 0.6668 0.043 Uiso 1 1 calc R U . . .
C38 C 1.0012(7) 0.5297(4) 0.7448(4) 0.0462(19) Uani 1 1 d . . . . .
H38 H 1.0383 0.4935 0.7281 0.055 Uiso 1 1 calc R U . . .
C39 C 0.9557(7) 0.5263(4) 0.8053(4) 0.047(2) Uani 1 1 d . . . . .
H39 H 0.9589 0.4880 0.8300 0.057 Uiso 1 1 calc R U . . .
C40 C 0.9055(7) 0.5805(4) 0.8285(4) 0.0417(18) Uani 1 1 d . . . . .
H40 H 0.8739 0.5789 0.8698 0.050 Uiso 1 1 calc R U . . .
Cl3 Cl 0.27031(16) 0.51511(9) 0.63509(10) 0.0431(4) Uani 1 1 d . . . . .
O1 O 0.3653(6) 0.4910(4) 0.6031(4) 0.076(2) Uani 1 1 d . . . . .
O2 O 0.1809(6) 0.5382(4) 0.5894(3) 0.082(2) Uani 1 1 d . . . . .
O3 O 0.3078(6) 0.5643(3) 0.6780(4) 0.084(2) Uani 1 1 d . . . . .
O4 O 0.2234(7) 0.4650(3) 0.6699(4) 0.086(2) Uani 1 1 d . . . . .
C41 C -0.0136(9) 0.5906(4) 0.4690(4) 0.067(3) Uani 1 1 d D . . . .
H41A H -0.0491 0.5616 0.4350 0.080 Uiso 1 1 calc R U . . .
H41B H 0.0652 0.5745 0.4823 0.080 Uiso 1 1 calc R U . . .
Cl4 Cl -0.00281(19) 0.66726(11) 0.43558(11) 0.0546(5) Uani 1 1 d D . . . .
Cl5 Cl -0.0962(2) 0.58948(14) 0.53639(13) 0.0731(7) Uani 1 1 d D . . . .
C42 C 0.1453(15) 1.0116(5) 0.5622(6) 0.160(7) Uani 1 1 d D U . . .
H42A H 0.1705 1.0492 0.5380 0.192 Uiso 0.602(6) 1 calc R U P B 1
H42B H 0.0623 1.0176 0.5690 0.192 Uiso 0.602(6) 1 calc R U P B 1
H42C H 0.0781 1.0407 0.5612 0.192 Uiso 0.398(6) 1 calc R U P B 2
H42D H 0.1953 1.0233 0.5270 0.192 Uiso 0.398(6) 1 calc R U P B 2
Cl6 Cl 0.2229(5) 1.0108(3) 0.6392(3) 0.167(2) Uani 1 1 d D . . . .
Cl7 Cl 0.1577(8) 0.9442(4) 0.5117(5) 0.148(2) Uani 0.602(6) 1 d D U P B 1
Cl7' Cl 0.1026(12) 0.9331(5) 0.5567(7) 0.148(2) Uani 0.398(6) 1 d D . P B 2
N13 N 0.3559(16) 0.9850(11) 0.4929(13) 0.082(5) Uani 0.398(6) 1 d D U P B -2
C43 C 0.5825(17) 0.9900(17) 0.5143(17) 0.082(5) Uani 0.398(6) 1 d D . P B -2
H43A H 0.6240 1.0290 0.5276 0.124 Uiso 0.398(6) 1 calc R U P B -2
H43B H 0.5982 0.9573 0.5479 0.124 Uiso 0.398(6) 1 calc R U P B -2
H43C H 0.6088 0.9750 0.4726 0.124 Uiso 0.398(6) 1 calc R U P B -2
C44 C 0.4526(17) 1.0033(14) 0.5060(16) 0.082(5) Uani 0.398(6) 1 d D . P B -2

loop_
_atom_site_aniso_label
_atom_site_aniso_U_11
_atom_site_aniso_U_22
_atom_site_aniso_U_33
_atom_site_aniso_U_23
_atom_site_aniso_U_13
_atom_site_aniso_U_12
Ru1 0.0305(3) 0.0290(7) 0.0226(9) 0.0016(6) -0.0009(7) -0.0012(4)
Cd1 0.0250(3) 0.0336(5) 0.0179(8) -0.0012(7) -0.0003(7) 0.0019(3)
Ru1' 0.0250(3) 0.0336(5) 0.0179(8) -0.0012(7) -0.0003(7) 0.0019(3)
Cd1' 0.0305(3) 0.0290(7) 0.0226(9) 0.0016(6) -0.0009(7) -0.0012(4)
Ru2 0.0246(3) 0.0250(3) 0.0188(2) 0.0010(2) -0.00114(18) -0.0002(2)
Cl1 0.0456(12) 0.0636(14) 0.0704(15) -0.0265(12) -0.0028(10) -0.0006(10)
Cl2 0.0348(10) 0.0745(16) 0.0728(16) -0.0161(12) -0.0050(10) 0.0124(10)
N1 0.035(3) 0.039(3) 0.023(3) 0.003(2) 0.003(2) 0.004(3)
N2 0.027(3) 0.029(3) 0.026(3) -0.005(2) 0.000(2) -0.002(2)
N3 0.026(3) 0.036(3) 0.024(3) -0.001(2) -0.001(2) 0.004(2)
N4 0.037(3) 0.033(3) 0.023(3) -0.004(2) -0.004(2) 0.004(3)
N5 0.032(3) 0.023(3) 0.025(3) -0.001(2) 0.001(2) -0.002(2)
N6 0.035(3) 0.035(3) 0.022(3) 0.002(2) 0.008(2) 0.007(3)
N7 0.032(3) 0.029(3) 0.032(3) 0.006(2) -0.006(2) -0.002(2)
N8 0.024(3) 0.027(3) 0.029(3) -0.001(2) 0.001(2) 0.002(2)
N9 0.032(3) 0.042(3) 0.026(3) -0.008(2) 0.006(2) -0.005(3)
N10 0.039(3) 0.032(3) 0.025(3) 0.001(2) 0.004(2) -0.004(3)
N11 0.030(3) 0.026(3) 0.027(3) -0.003(2) 0.000(2) 0.000(2)
N12 0.030(3) 0.037(3) 0.025(3) 0.001(2) 0.002(2) -0.001(3)
C1 0.049(5) 0.045(5) 0.041(4) 0.018(4) 0.007(4) 0.007(4)
C2 0.070(6) 0.042(5) 0.050(5) 0.012(4) 0.018(5) 0.010(4)
C3 0.067(6) 0.036(5) 0.063(6) -0.006(4) 0.020(5) -0.016(4)
C4 0.048(4) 0.042(4) 0.034(4) -0.004(3) 0.002(3) -0.011(4)
C5 0.033(4) 0.032(4) 0.029(4) -0.001(3) 0.004(3) -0.002(3)
C6 0.025(3) 0.037(4) 0.022(3) -0.004(3) -0.003(3) 0.000(3)
C7 0.034(4) 0.062(5) 0.035(4) 0.015(4) -0.006(3) -0.008(4)
C8 0.025(4) 0.087(6) 0.034(4) 0.007(4) -0.004(3) -0.009(4)
C9 0.030(4) 0.074(6) 0.026(4) 0.002(4) -0.003(3) 0.005(4)
C10 0.032(4) 0.051(4) 0.022(3) 0.004(3) 0.001(3) 0.007(3)
C11 0.055(5) 0.042(4) 0.019(3) -0.001(3) 0.000(3) 0.006(4)
C12 0.054(5) 0.051(5) 0.029(4) -0.014(3) -0.012(3) 0.003(4)
C13 0.042(4) 0.042(4) 0.058(5) -0.020(4) -0.007(4) -0.006(4)
C14 0.041(4) 0.032(4) 0.040(4) -0.008(3) 0.005(3) -0.003(3)
C15 0.029(3) 0.026(3) 0.030(4) -0.001(3) -0.003(3) 0.004(3)
C16 0.033(4) 0.025(3) 0.029(4) 0.001(3) 0.002(3) 0.000(3)
C17 0.029(4) 0.033(4) 0.046(4) -0.005(3) 0.001(3) 0.001(3)
C18 0.033(4) 0.040(4) 0.067(6) -0.011(4) 0.019(4) -0.004(3)
C19 0.054(5) 0.041(5) 0.054(5) -0.001(4) 0.033(4) 0.001(4)
C20 0.051(5) 0.037(4) 0.037(4) 0.002(3) 0.015(3) 0.011(4)
C21 0.047(5) 0.039(4) 0.045(5) 0.010(3) -0.009(4) -0.009(4)
C22 0.034(4) 0.054(5) 0.052(5) 0.010(4) -0.015(4) -0.006(4)
C23 0.025(4) 0.042(4) 0.057(5) 0.007(4) -0.001(3) 0.000(3)
C24 0.027(4) 0.035(4) 0.042(4) 0.002(3) 0.000(3) -0.005(3)
C25 0.025(3) 0.023(3) 0.031(4) -0.002(3) -0.002(3) -0.003(3)
C26 0.022(3) 0.032(4) 0.033(4) -0.006(3) -0.001(3) -0.002(3)
C27 0.036(4) 0.032(4) 0.051(5) -0.010(3) -0.002(3) -0.001(3)
C28 0.044(5) 0.045(5) 0.073(6) -0.034(5) -0.002(4) 0.003(4)
C29 0.042(5) 0.081(7) 0.048(5) -0.036(5) -0.002(4) 0.000(5)
C30 0.037(4) 0.062(5) 0.032(4) -0.015(4) -0.007(3) -0.005(4)
C31 0.053(5) 0.047(5) 0.028(4) 0.002(3) 0.003(3) -0.008(4)
C32 0.053(5) 0.061(6) 0.037(4) -0.003(4) 0.015(4) -0.014(4)
C33 0.039(4) 0.055(5) 0.049(5) -0.001(4) 0.010(4) 0.001(4)
C34 0.035(4) 0.035(4) 0.045(4) 0.000(3) 0.009(3) 0.003(3)
C35 0.035(4) 0.029(3) 0.023(3) -0.004(3) 0.002(3) -0.002(3)
C36 0.027(3) 0.027(3) 0.030(4) -0.002(3) -0.003(3) 0.001(3)
C37 0.037(4) 0.032(4) 0.038(4) -0.003(3) 0.004(3) 0.001(3)
C38 0.046(5) 0.034(4) 0.059(5) -0.003(4) 0.006(4) 0.004(4)
C39 0.063(5) 0.029(4) 0.052(5) 0.010(3) 0.012(4) 0.002(4)
C40 0.048(5) 0.041(4) 0.038(4) 0.009(3) 0.011(3) -0.003(4)
Cl3 0.0404(10) 0.0416(10) 0.0462(11) -0.0009(8) -0.0028(8) 0.0052(8)
O1 0.056(4) 0.085(5) 0.091(5) -0.005(4) 0.027(4) 0.010(4)
O2 0.077(5) 0.098(6) 0.066(5) 0.005(4) -0.031(4) 0.023(4)
O3 0.077(5) 0.073(5) 0.097(6) -0.034(4) -0.022(4) -0.002(4)
O4 0.088(5) 0.063(4) 0.111(6) 0.024(4) 0.041(5) 0.005(4)
C41 0.082(7) 0.059(6) 0.063(6) 0.006(5) 0.023(5) 0.003(5)
Cl4 0.0549(12) 0.0578(13) 0.0496(12) 0.0089(10) -0.0049(10) -0.0064(10)
Cl5 0.0742(17) 0.0846(18) 0.0627(16) 0.0119(13) 0.0196(13) -0.0019(14)
C42 0.161(7) 0.160(7) 0.160(7) 0.000(2) 0.012(2) 0.000(2)
Cl6 0.153(4) 0.193(5) 0.154(4) 0.031(4) 0.010(3) 0.086(4)
Cl7 0.165(4) 0.129(3) 0.150(4) 0.000(3) 0.011(3) 0.002(3)
Cl7' 0.165(4) 0.129(3) 0.150(4) 0.000(3) 0.011(3) 0.002(3)
N13 0.086(6) 0.078(6) 0.082(6) 0.005(4) 0.001(4) 0.007(4)
C43 0.086(6) 0.078(6) 0.082(6) 0.005(4) 0.001(4) 0.007(4)
C44 0.086(6) 0.078(6) 0.082(6) 0.005(4) 0.001(4) 0.007(4)

loop_
_atom_type_symbol
_atom_type_description
_atom_type_scat_dispersion_real
_atom_type_scat_dispersion_imag
_atom_type_scat_source
C C 0.0033 0.0016 'International Tables Vol C Tables 4.2.6.8 and 6.1.1.4'
H H 0.0000 0.0000 'International Tables Vol C Tables 4.2.6.8 and 6.1.1.4'
N N 0.0061 0.0033 'International Tables Vol C Tables 4.2.6.8 and 6.1.1.4'
O O 0.0106 0.0060 'International Tables Vol C Tables 4.2.6.8 and 6.1.1.4'
Cl Cl 0.1484 0.1585 'International Tables Vol C Tables 4.2.6.8 and 6.1.1.4'
Cd Cd -0.8075 1.2024 'International Tables Vol C Tables 4.2.6.8 and 6.1.1.4'
Ru Ru -1.2594 0.8363 'International Tables Vol C Tables 4.2.6.8 and 6.1.1.4'

loop_
_geom_angle_atom_site_label_1
_geom_angle_atom_site_label_2
_geom_angle_atom_site_label_3
_geom_angle
N4 Ru1 N7 87.3(2)
N4 Ru1 N10 94.8(2)
N7 Ru1 N10 172.9(2)
N4 Ru1 N1 173.5(2)
N7 Ru1 N1 87.9(2)
N10 Ru1 N1 89.4(2)
N4 Ru1 Ru2 88.46(16)
N7 Ru1 Ru2 86.89(16)
N10 Ru1 Ru2 86.38(16)
N1 Ru1 Ru2 86.86(16)
N4 Ru1 Cl1 94.56(17)
N7 Ru1 Cl1 93.87(17)
N10 Ru1 Cl1 92.74(17)
N1 Ru1 Cl1 90.18(16)
Ru2 Ru1 Cl1 176.92(13)
Cl2 Cd1 N9 106.45(17)
Cl2 Cd1 N6 107.26(17)
N9 Cd1 N6 89.4(2)
Cl2 Cd1 N3 104.95(16)
N9 Cd1 N3 84.7(2)
N6 Cd1 N3 147.6(2)
Cl2 Cd1 N12 104.93(17)
N9 Cd1 N12 148.0(2)
N6 Cd1 N12 86.9(2)
N3 Cd1 N12 81.6(2)
Cl2 Cd1 Ru2 177.28(12)
N9 Cd1 Ru2 75.81(15)
N6 Cd1 Ru2 74.10(14)
N3 Cd1 Ru2 73.58(14)
N12 Cd1 Ru2 72.67(14)
N3 Ru1' N12 88.4(2)
N3 Ru1' N9 89.0(2)
N12 Ru1' N9 174.3(2)
N3 Ru1' N6 173.9(2)
N12 Ru1' N6 91.1(2)
N9 Ru1' N6 90.9(2)
N3 Ru1' Ru2 87.90(15)
N12 Ru1' Ru2 86.56(16)
N9 Ru1' Ru2 88.26(16)
N6 Ru1' Ru2 86.02(15)
N3 Ru1' Cl2 93.65(16)
N12 Ru1' Cl2 93.45(17)
N9 Ru1' Cl2 91.80(17)
N6 Ru1' Cl2 92.43(16)
Ru2 Ru1' Cl2 178.45(11)
Cl1 Cd1' N1 104.13(17)
Cl1 Cd1' N7 107.19(16)
N1 Cd1' N7 84.9(2)
Cl1 Cd1' N10 105.70(16)
N1 Cd1' N10 86.2(2)
N7 Cd1' N10 147.1(2)
Cl1 Cd1' N4 106.99(16)
N1 Cd1' N4 148.6(2)
N7 Cd1' N4 82.4(2)
N10 Cd1' N4 89.2(2)
Cl1 Cd1' Ru2 178.37(11)
N1 Cd1' Ru2 74.56(15)
N7 Cd1' Ru2 73.77(14)
N10 Cd1' Ru2 73.34(14)
N4 Cd1' Ru2 74.39(14)
N2 Ru2 N8 87.8(2)
N2 Ru2 N11 89.7(2)
N8 Ru2 N11 177.4(2)
N2 Ru2 N5 178.5(2)
N8 Ru2 N5 90.7(2)
N11 Ru2 N5 91.8(2)
N2 Ru2 Ru1 90.01(17)
N8 Ru2 Ru1 90.15(16)
N11 Ru2 Ru1 90.56(17)
N5 Ru2 Ru1 89.93(16)
N2 Ru2 Ru1' 88.76(16)
N8 Ru2 Ru1' 88.70(16)
N11 Ru2 Ru1' 90.54(16)
N5 Ru2 Ru1' 91.27(16)
N2 Ru2 Cd1 89.69(16)
N8 Ru2 Cd1 87.24(16)
N11 Ru2 Cd1 92.04(16)
N5 Ru2 Cd1 90.30(15)
Ru1 Ru2 Cd1 177.38(8)
N2 Ru2 Cd1' 89.04(16)
N8 Ru2 Cd1' 89.74(16)
N11 Ru2 Cd1' 90.92(16)
N5 Ru2 Cd1' 90.89(15)
Ru1' Ru2 Cd1' 177.35(7)
C5 N1 C1 118.1(6)
C5 N1 Ru1 117.0(4)
C1 N1 Ru1 124.7(5)
C5 N1 Cd1' 129.3(5)
C1 N1 Cd1' 112.5(5)
C6 N2 C5 121.3(6)
C6 N2 Ru2 118.9(4)
C5 N2 Ru2 119.8(4)
C10 N3 C6 118.7(6)
C10 N3 Ru1' 124.1(5)
C6 N3 Ru1' 117.0(4)
C10 N3 Cd1 112.9(4)
C6 N3 Cd1 128.4(4)
C15 N4 C11 118.4(6)
C15 N4 Ru1 117.9(4)
C11 N4 Ru1 123.7(5)
C15 N4 Cd1' 130.2(4)
C11 N4 Cd1' 111.3(5)
C16 N5 C15 121.7(5)
C16 N5 Ru2 118.3(4)
C15 N5 Ru2 119.7(4)
C20 N6 C16 118.6(6)
C20 N6 Ru1' 123.0(5)
C16 N6 Ru1' 118.1(4)
C20 N6 Cd1 110.2(5)
C16 N6 Cd1 131.1(4)
C21 N7 C25 118.2(6)
C21 N7 Ru1 124.3(5)
C25 N7 Ru1 117.3(4)
C21 N7 Cd1' 112.9(5)
C25 N7 Cd1' 128.8(4)
C26 N8 C25 121.6(5)
C26 N8 Ru2 119.0(4)
C25 N8 Ru2 119.3(4)
C30 N9 C26 118.6(6)
C30 N9 Ru1' 124.2(5)
C26 N9 Ru1' 116.0(4)
C30 N9 Cd1 113.1(5)
C26 N9 Cd1 128.2(4)
C31 N10 C35 118.3(6)
C31 N10 Ru1 123.1(5)
C35 N10 Ru1 117.9(4)
C31 N10 Cd1' 110.8(5)
C35 N10 Cd1' 130.6(4)
C36 N11 C35 122.3(6)
C36 N11 Ru2 119.4(4)
C35 N11 Ru2 117.6(4)
C40 N12 C36 119.0(6)
C40 N12 Ru1' 122.4(5)
C36 N12 Ru1' 118.4(4)
C40 N12 Cd1 109.7(5)
C36 N12 Cd1 130.7(4)
N1 C1 C2 123.0(8)
C1 C2 C3 119.3(8)
C4 C3 C2 119.0(8)
C3 C4 C5 119.1(7)
N1 C5 N2 115.3(6)
N1 C5 C4 121.4(7)
N2 C5 C4 123.1(6)
N3 C6 N2 115.5(6)
N3 C6 C7 120.0(6)
N2 C6 C7 124.3(6)
C8 C7 C6 119.7(7)
C7 C8 C9 119.7(7)
C10 C9 C8 119.0(7)
C9 C10 N3 122.8(7)
N4 C11 C12 123.8(7)
C11 C12 C13 117.6(7)
C14 C13 C12 119.5(7)
C13 C14 C15 120.2(7)
N4 C15 C14 120.4(6)
N4 C15 N5 115.7(6)
C14 C15 N5 123.9(6)
N6 C16 N5 115.4(6)
N6 C16 C17 119.4(6)
N5 C16 C17 125.1(6)
C18 C17 C16 121.3(7)
C17 C18 C19 118.9(7)
C20 C19 C18 117.7(7)
N6 C20 C19 124.0(8)
N7 C21 C22 122.9(8)
C23 C22 C21 118.7(7)
C22 C23 C24 120.2(7)
C23 C24 C25 119.3(7)
N7 C25 N8 115.3(6)
N7 C25 C24 120.7(6)
N8 C25 C24 123.9(6)
N9 C26 N8 115.6(6)
N9 C26 C27 121.6(6)
N8 C26 C27 122.4(6)
C26 C27 C28 117.9(7)
C29 C28 C27 119.7(8)
C28 C29 C30 119.3(8)
N9 C30 C29 122.7(8)
C32 C31 N10 123.5(7)
C31 C32 C33 118.8(7)
C34 C33 C32 118.7(8)
C33 C34 C35 120.4(7)
N10 C35 N11 115.1(6)
N10 C35 C34 120.3(6)
N11 C35 C34 124.4(6)
N12 C36 N11 115.6(6)
N12 C36 C37 120.7(6)
N11 C36 C37 123.6(6)
C38 C37 C36 118.9(7)
C37 C38 C39 120.8(7)
C40 C39 C38 117.6(7)
N12 C40 C39 122.9(7)
O3 Cl3 O4 110.4(5)
O3 Cl3 O1 110.0(5)
O4 Cl3 O1 108.1(4)
O3 Cl3 O2 109.3(5)
O4 Cl3 O2 107.4(5)
O1 Cl3 O2 111.6(5)
Cl5 C41 Cl4 112.4(5)
Cl7' C42 Cl6 100.0(8)
Cl6 C42 Cl7 117.4(8)
N13 C44 C43 150(2)

loop_
_geom_bond_atom_site_label_1
_geom_bond_atom_site_label_2
_geom_bond_distance
Ru1 N4 2.171(6)
Ru1 N7 2.199(6)
Ru1 N10 2.202(6)
Ru1 N1 2.220(6)
Ru1 Ru2 2.2688(19)
Ru1 Cl1 2.715(3)
Cd1 Cl2 2.141(3)
Cd1 N9 2.230(6)
Cd1 N6 2.244(6)
Cd1 N3 2.302(6)
Cd1 N12 2.302(6)
Cd1 Ru2 2.7861(17)
Ru1' N3 2.155(6)
Ru1' N12 2.163(6)
Ru1' N9 2.199(6)
Ru1' N6 2.217(6)
Ru1' Ru2 2.2702(17)
Ru1' Cl2 2.656(3)
Cd1' Cl1 2.194(3)
Cd1' N1 2.259(6)
Cd1' N7 2.287(6)
Cd1' N10 2.292(6)
Cd1' N4 2.295(6)
Cd1' Ru2 2.7884(15)
Ru2 N2 2.023(5)
Ru2 N8 2.029(5)
Ru2 N11 2.031(5)
Ru2 N5 2.031(5)
N1 C5 1.349(9)
N1 C1 1.352(9)
N2 C6 1.378(8)
N2 C5 1.394(9)
N3 C10 1.356(8)
N3 C6 1.361(8)
N4 C15 1.349(9)
N4 C11 1.355(8)
N5 C16 1.379(8)
N5 C15 1.404(8)
N6 C20 1.343(9)
N6 C16 1.361(8)
N7 C21 1.355(9)
N7 C25 1.365(8)
N8 C26 1.382(8)
N8 C25 1.387(8)
N9 C30 1.346(9)
N9 C26 1.354(9)
N10 C31 1.360(9)
N10 C35 1.361(8)
N11 C36 1.381(8)
N11 C35 1.385(8)
N12 C40 1.344(9)
N12 C36 1.353(8)
C1 C2 1.359(12)
C2 C3 1.387(13)
C3 C4 1.376(11)
C4 C5 1.403(10)
C6 C7 1.396(10)
C7 C8 1.363(10)
C8 C9 1.383(11)
C9 C10 1.346(10)
C11 C12 1.363(11)
C12 C13 1.390(12)
C13 C14 1.373(11)
C14 C15 1.392(9)
C16 C17 1.399(9)
C17 C18 1.358(11)
C18 C19 1.397(12)
C19 C20 1.369(11)
C21 C22 1.378(11)
C22 C23 1.368(11)
C23 C24 1.373(10)
C24 C25 1.401(9)
C26 C27 1.401(10)
C27 C28 1.404(11)
C28 C29 1.363(13)
C29 C30 1.373(12)
C31 C32 1.352(11)
C32 C33 1.394(12)
C33 C34 1.378(11)
C34 C35 1.391(10)
C36 C37 1.410(9)
C37 C38 1.357(10)
C38 C39 1.388(11)
C39 C40 1.382(11)
Cl3 O3 1.406(7)
Cl3 O4 1.406(7)
Cl3 O1 1.417(7)
Cl3 O2 1.425(6)
C41 Cl5 1.740(7)
C41 Cl4 1.762(7)
C42 Cl7' 1.726(9)
C42 Cl6 1.752(9)
C42 Cl7 1.768(9)
N13 C44 1.194(10)
C43 C44 1.526(9)
